data_7212008
loop_
_publ_author_name
'Lemmerer, Andreas'
'Billing, David G.'

_publ_section_title
;
 Effect of heteroatoms in the inorganic--organic layered perovskite-type
 hybrids [(ZCnH2nNH3)2PbI4], n = 2, 3, 4, 5, 6; Z = OH, Br and I; and
 [(H3NC2H4S2C2H4NH3)PbI4]
;
_journal_issue 4
_journal_name_full CrystEngComm
_journal_page_first 1290
_journal_paper_doi 10.1039/b917824d
_journal_volume 12
_journal_year 2010
_chemical_formula_moiety 'I4 Pb, 2(C2 H7 Br N)'
_chemical_formula_sum 'C4 H14 Br2 I4 N2 Pb'
_chemical_formula_weight 964.78
_chemical_name_common bis(2-bromoethylammonium)tetraiodoplumbate(ii)
_chemical_name_systematic
;
bis(2-bromoethylammonium)tetraiodoplumbate(II)
;
_space_group_IT_number 62
_symmetry_cell_setting orthorhombic
_symmetry_space_group_name_Hall '-P 2ac 2n'
_symmetry_space_group_name_H-M 'P n m a'
_atom_sites_solution_hydrogens geom
_atom_sites_solution_primary direct
_atom_sites_solution_secondary difmap
_audit_conform_dict_location ftp://ftp.iucr.org/pub/cif_core.dic
_audit_conform_dict_name cif_core.dic
_audit_conform_dict_version 2.3
_audit_creation_date 2005-08-28T21:22:31-00:00
_audit_creation_method 'WinGX routine CIF_UPDATE'
_cell_angle_alpha 90
_cell_angle_beta 90
_cell_angle_gamma 90
_cell_formula_units_Z 4
_cell_length_a 12.8543(7)
_cell_length_b 20.7714(13)
_cell_length_c 6.4866(4)
_cell_measurement_reflns_used 3519
_cell_measurement_temperature 173(2)
_cell_measurement_theta_max 28.2
_cell_measurement_theta_min 3.14
_cell_volume 1731.93(18)
_computing_cell_refinement 'Bruker SAINT+ (Bruker, 1999)'
_computing_data_collection 'Bruker SMART-NT (Bruker, 1998)'
_computing_data_reduction 'Bruker SAINT+ (Bruker, 1999)'
_computing_molecular_graphics
;
Ortep-3 for Windows (Farrugia, 1997) and DIAMOND (Brandenburg, 1999)
;
_computing_publication_material
;
WinGX publication routines (Farrugia, 1999) and PLATON (Spek, 2002)
;
_computing_structure_refinement 'SHELXL-97 (Sheldrick, 1997)'
_computing_structure_solution 'SHELXS-97 (Sheldrick, 1997)'
_diffrn_ambient_temperature 173(2)
_diffrn_measured_fraction_theta_full 1
_diffrn_measured_fraction_theta_max 1
_diffrn_measurement_device_type 'CCD area detector'
_diffrn_measurement_method 'phi and omega scans'
_diffrn_radiation_monochromator graphite
_diffrn_radiation_type MoK\a
_diffrn_radiation_wavelength 0.71073
_diffrn_reflns_av_R_equivalents 0.0717
_diffrn_reflns_av_unetI/netI 0.0432
_diffrn_reflns_limit_h_max 11
_diffrn_reflns_limit_h_min -16
_diffrn_reflns_limit_k_max 24
_diffrn_reflns_limit_k_min -27
_diffrn_reflns_limit_l_max 8
_diffrn_reflns_limit_l_min -8
_diffrn_reflns_number 8051
_diffrn_reflns_theta_full 27.99
_diffrn_reflns_theta_max 27.99
_diffrn_reflns_theta_min 1.96
_exptl_absorpt_coefficient_mu 21.459
_exptl_absorpt_correction_T_max 0.6466
_exptl_absorpt_correction_T_min 0.0302
_exptl_absorpt_correction_type integration
_exptl_absorpt_process_details 'Bruker XPREP (Bruker, 1999)'
_exptl_crystal_colour red
_exptl_crystal_density_diffrn 3.7
_exptl_crystal_density_meas 0
_exptl_crystal_density_method 'not measured'
_exptl_crystal_description triangle
_exptl_crystal_F_000 1664
_exptl_crystal_size_max 0.45
_exptl_crystal_size_mid 0.28
_exptl_crystal_size_min 0.02
_refine_diff_density_max 3.876
_refine_diff_density_min -3.079
_refine_diff_density_rms 0.506
_refine_ls_extinction_method none
_refine_ls_goodness_of_fit_ref 1.139
_refine_ls_hydrogen_treatment constr
_refine_ls_matrix_type full
_refine_ls_number_parameters 64
_refine_ls_number_reflns 2152
_refine_ls_number_restraints 0
_refine_ls_restrained_S_all 1.139
_refine_ls_R_factor_all 0.0637
_refine_ls_R_factor_gt 0.0538
_refine_ls_shift/su_max 0
_refine_ls_shift/su_mean 0
_refine_ls_structure_factor_coef Fsqd
_refine_ls_weighting_details 'calc w=1/[\s^2^(Fo^2^)+(0.0682P)^2^+60.3506P] where P=(Fo^2^+2Fc^2^)/3'
_refine_ls_weighting_scheme calc
_refine_ls_wR_factor_gt 0.143
_refine_ls_wR_factor_ref 0.1485
_reflns_number_gt 1855
_reflns_number_total 2152
_reflns_threshold_expression >2sigma(I)
_cod_data_source_file b917824d.txt
_cod_data_source_block 8
_cod_depositor_comments
;
The following automatic conversions were performed:

'_symmetry_cell_setting' value 'Orthorhombic' changed to
'orthorhombic' according to
/home/saulius/struct/CIF-dictionaries/cif_core.dic dictionary named
'cif_core.dic' version 2.4.2 from 2011-04-26.

Automatic conversion script
Id: cif_fix_values 1891 2012-01-12 08:04:46Z andrius 
;
_cod_original_sg_symbol_H-M Pnma
_cod_database_code 7212008

loop_
_symmetry_equiv_pos_as_xyz
'x, y, z'
'-x+1/2, -y, z+1/2'
'-x, y+1/2, -z'
'x+1/2, -y+1/2, -z+1/2'
'-x, -y, -z'
'x-1/2, y, -z-1/2'
'x, -y-1/2, z'
'-x-1/2, y-1/2, z-1/2'

loop_
_atom_site_label
_atom_site_type_symbol
_atom_site_fract_x
_atom_site_fract_y
_atom_site_fract_z
_atom_site_U_iso_or_equiv
_atom_site_adp_type
_atom_site_occupancy
_atom_site_symmetry_multiplicity
_atom_site_calc_flag
_atom_site_refinement_flags
C1 C 0.8209(12) 0.6249(8) 0.212(2) 0.028(3) Uani 1 1 d .
H1D H 0.7847 0.6263 0.0777 0.034 Uiso 1 1 calc R
H1E H 0.8468 0.6686 0.244 0.034 Uiso 1 1 calc R
C2 C 0.7435(12) 0.6025(7) 0.384(2) 0.024(3) Uani 1 1 d .
H2A H 0.6904 0.6362 0.4068 0.029 Uiso 1 1 calc R
H2B H 0.7819 0.5962 0.5151 0.029 Uiso 1 1 calc R
N1 N 0.9111(9) 0.5783(7) 0.2015(17) 0.026(3) Uani 1 1 d .
H1B H 0.9574 0.5921 0.1051 0.038 Uiso 1 1 calc R
H1C H 0.8872 0.5386 0.1662 0.038 Uiso 1 1 calc R
H1A H 0.9429 0.5763 0.3266 0.038 Uiso 1 1 calc R
Br1 Br 0.67491(11) 0.52186(7) 0.30668(19) 0.0207(3) Uani 1 1 d .
I1 I 0.46642(7) 0.40322(4) 0.20246(12) 0.0188(2) Uani 1 1 d .
I2 I 0.45115(9) 0.25 -0.27201(17) 0.0181(3) Uani 1 2 d S
I3 I 0.70295(9) 0.25 0.23702(19) 0.0204(3) Uani 1 2 d S
Pb1 Pb 0.46061(5) 0.25 0.21904(9) 0.0126(2) Uani 1 2 d S

loop_
_atom_site_aniso_label
_atom_site_aniso_U_11
_atom_site_aniso_U_22
_atom_site_aniso_U_33
_atom_site_aniso_U_23
_atom_site_aniso_U_13
_atom_site_aniso_U_12
C1 0.019(7) 0.026(8) 0.040(8) 0.003(6) -0.002(6) 0.008(6)
C2 0.032(8) 0.013(6) 0.028(7) -0.005(5) -0.006(6) 0.001(6)
N1 0.016(6) 0.041(8) 0.020(6) -0.007(5) 0.001(4) -0.005(6)
Br1 0.0206(7) 0.0222(7) 0.0192(6) 0.0005(5) 0.0014(5) -0.0037(6)
I1 0.0257(5) 0.0130(4) 0.0177(4) 0.0000(3) 0.0021(3) 0.0007(3)
I2 0.0201(6) 0.0226(6) 0.0115(5) 0 -0.0014(4) 0
I3 0.0105(5) 0.0239(7) 0.0267(6) 0 0.0008(5) 0
Pb1 0.0127(3) 0.0121(3) 0.0131(3) 0 0.0003(2) 0

loop_
_atom_type_symbol
_atom_type_description
_atom_type_scat_dispersion_real
_atom_type_scat_dispersion_imag
_atom_type_scat_source
C C 0.0033 0.0016 'International Tables Vol C Tables 4.2.6.8 and 6.1.1.4'
H H 0 0 'International Tables Vol C Tables 4.2.6.8 and 6.1.1.4'
N N 0.0061 0.0033 'International Tables Vol C Tables 4.2.6.8 and 6.1.1.4'
Br Br -0.2901 2.4595 'International Tables Vol C Tables 4.2.6.8 and 6.1.1.4'
I I -0.4742 1.8119 'International Tables Vol C Tables 4.2.6.8 and 6.1.1.4'
Pb Pb -3.3944 10.1111 'International Tables Vol C Tables 4.2.6.8 and 6.1.1.4'

loop_
_exptl_crystal_face_index_h
_exptl_crystal_face_index_k
_exptl_crystal_face_index_l
_exptl_crystal_face_perp_dist
0 1 0 0.01
0 -1 0 0.01
-2 0 1 0.14
1 0 0 0.185
-2 -1 -4 0.19

loop_
_geom_angle_atom_site_label_1
_geom_angle_atom_site_label_2
_geom_angle_atom_site_label_3
_geom_angle
_geom_angle_site_symmetry_1
_geom_angle_site_symmetry_3
N1 C1 C2 109.3(12) . .
N1 C1 H1D 109.8 . .
C2 C1 H1D 109.8 . .
N1 C1 H1E 109.8 . .
C2 C1 H1E 109.8 . .
H1D C1 H1E 108.3 . .
C1 C2 Br1 110.9(10) . .
C1 C2 H2A 109.5 . .
Br1 C2 H2A 109.5 . .
C1 C2 H2B 109.5 . .
Br1 C2 H2B 109.5 . .
H2A C2 H2B 108 . .
C1 N1 H1B 109.5 . .
C1 N1 H1C 109.5 . .
H1B N1 H1C 109.5 . .
C1 N1 H1A 109.5 . .
H1B N1 H1A 109.5 . .
H1C N1 H1A 109.5 . .
Pb1 I2 Pb1 175.70(5) . 1_554
Pb1 I3 Pb1 177.23(4) . 6_656
I3 Pb1 I1 88.73(2) . .
I3 Pb1 I1 88.73(2) . 7_565
I1 Pb1 I1 175.29(4) . 7_565
I3 Pb1 I2 94.33(4) . .
I1 Pb1 I2 88.119(18) . .
I1 Pb1 I2 88.118(18) 7_565 .
I3 Pb1 I2 89.97(3) . 1_556
I1 Pb1 I2 91.982(18) . 1_556
I1 Pb1 I2 91.982(18) 7_565 1_556
I2 Pb1 I2 175.70(5) . 1_556
I3 Pb1 I3 172.94(2) . 6_556
I1 Pb1 I3 91.50(2) . 6_556
I1 Pb1 I3 91.50(2) 7_565 6_556
I2 Pb1 I3 92.73(3) . 6_556
I2 Pb1 I3 82.97(3) 1_556 6_556

loop_
_geom_bond_atom_site_label_1
_geom_bond_atom_site_label_2
_geom_bond_distance
_geom_bond_site_symmetry_2
C1 N1 1.51(2) .
C1 C2 1.56(2) .
C1 H1D 0.99 .
C1 H1E 0.99 .
C2 Br1 1.958(14) .
C2 H2A 0.99 .
C2 H2B 0.99 .
N1 H1B 0.91 .
N1 H1C 0.91 .
N1 H1A 0.91 .
I1 Pb1 3.1853(9) .
I2 Pb1 3.1876(13) .
I2 Pb1 3.3036(13) 1_554
I3 Pb1 3.1172(13) .
I3 Pb1 3.3243(13) 6_656
Pb1 I1 3.1853(9) 7_565
Pb1 I2 3.3036(13) 1_556
Pb1 I3 3.3243(13) 6_556

loop_
_geom_hbond_atom_site_label_D
_geom_hbond_atom_site_label_H
_geom_hbond_atom_site_label_A
_geom_hbond_distance_DH
_geom_hbond_distance_HA
_geom_hbond_distance_DA
_geom_hbond_angle_DHA
_geom_hbond_site_symmetry_A
N1 H1B I1 0.91 2.79 3.620(11) 152 2_664
N1 H1C Br1 0.91 2.77 3.480(12) 136 2_664
N1 H1C Br1 0.91 2.9 3.325(12) 110 .
N1 H1C I1 0.91 3.11 3.758(15) 130 6_656
N1 H1A I1 0.91 2.74 3.631(11) 168 2_665

loop_
_geom_torsion_atom_site_label_1
_geom_torsion_atom_site_label_2
_geom_torsion_atom_site_label_3
_geom_torsion_atom_site_label_4
_geom_torsion
N1 C1 C2 Br1 -67.9(13)
